data_4314072
loop_
_publ_author_name
'Theodore A. Betley'
'Jonas C. Peters'

_publ_section_title
;
 The Strong-Field Tripodal Phosphine Donor, [PhB(CH2PiPr2)3]-, Provides
 Access to Electronically and Coordinatively Unsaturated Transition Metal
 Complexes
;
_journal_name_full 'Inorganic Chemistry'
_journal_page_first 5074
_journal_page_last 5084
_journal_paper_doi 10.1021/ic0343096
_journal_volume 42
_journal_year 2003
_chemical_formula_sum 'C27 H53 B P3 Tl'
_chemical_formula_weight 685.78
_chemical_name_systematic
; 
 ? 
;
_space_group_IT_number 2
_symmetry_cell_setting triclinic
_symmetry_space_group_name_Hall '-P 1'
_symmetry_space_group_name_H-M 'P -1'
_atom_sites_solution_hydrogens geom
_atom_sites_solution_primary direct
_atom_sites_solution_secondary difmap
_audit_creation_method SHELXL-97
_cell_angle_alpha 79.0700(30)
_cell_angle_beta 80.2250(30)
_cell_angle_gamma 79.9970(30)
_cell_formula_units_Z 2
_cell_length_a 9.1981(7)
_cell_length_b 9.9374(7)
_cell_length_c 17.5546(13)
_cell_measurement_temperature 96(2)
_cell_volume 1535.9(2)
_computing_cell_refinement 'Bruker XSCANS'
_computing_data_collection 'Bruker XSCANS'
_computing_data_reduction 'Bruker SHELXTL'
_computing_molecular_graphics 'Bruker SHELXTL'
_computing_publication_material 'Bruker SHELXTL'
_computing_structure_refinement 'SHELXL-97 (Sheldrick, 1997)'
_computing_structure_solution 'SHELXS-97 (Sheldrick, 1990)'
_diffrn_ambient_temperature 96(2)
_diffrn_measured_fraction_theta_full 0.901
_diffrn_measured_fraction_theta_max 0.901
_diffrn_measurement_device_type 'Bruker P4'
_diffrn_measurement_method '\w scans'
_diffrn_radiation_monochromator graphite
_diffrn_radiation_source 'fine-focus sealed tube'
_diffrn_radiation_type MoK\a
_diffrn_radiation_wavelength 0.71073
_diffrn_reflns_av_R_equivalents 0.0855
_diffrn_reflns_av_sigmaI/netI 0.0590
_diffrn_reflns_limit_h_max 11
_diffrn_reflns_limit_h_min -12
_diffrn_reflns_limit_k_max 13
_diffrn_reflns_limit_k_min -13
_diffrn_reflns_limit_l_max 23
_diffrn_reflns_limit_l_min -23
_diffrn_reflns_number 23350
_diffrn_reflns_theta_full 28.62
_diffrn_reflns_theta_max 28.62
_diffrn_reflns_theta_min 2.11
_exptl_absorpt_coefficient_mu 5.427
_exptl_absorpt_correction_type none
_exptl_crystal_colour colorless
_exptl_crystal_density_diffrn 1.483
_exptl_crystal_density_method 'not measured'
_exptl_crystal_description block
_exptl_crystal_F_000 692
_exptl_crystal_size_max 0.24
_exptl_crystal_size_mid 0.11
_exptl_crystal_size_min 0.10
_refine_diff_density_max 1.986
_refine_diff_density_min -1.751
_refine_diff_density_rms 0.133
_refine_ls_extinction_method none
_refine_ls_goodness_of_fit_ref 1.071
_refine_ls_hydrogen_treatment mixed
_refine_ls_matrix_type full
_refine_ls_number_parameters 301
_refine_ls_number_reflns 7116
_refine_ls_number_restraints 0
_refine_ls_restrained_S_all 1.071
_refine_ls_R_factor_all 0.0323
_refine_ls_R_factor_gt 0.0274
_refine_ls_shift/su_max 0.021
_refine_ls_shift/su_mean 0.001
_refine_ls_structure_factor_coef Fsqd
_refine_ls_weighting_details 'calc w=1/[\s^2^(Fo^2^)+(0.0200P)^2^+0.0000P] where P=(Fo^2^+2Fc^2^)/3'
_refine_ls_weighting_scheme calc
_refine_ls_wR_factor_gt 0.0612
_refine_ls_wR_factor_ref 0.0631
_reflns_number_gt 6374
_reflns_number_total 7116
_reflns_threshold_expression >2sigma(I)
_cod_data_source_file ic0343096si20030321_123039_3.cif
_cod_data_source_block tab19
_cod_depositor_comments
;
The following automatic conversions were performed:

'_symmetry_cell_setting' value 'Triclinic' changed to 'triclinic'
according to the built-in table from CIF Core dictionary named
'cif_core.dic' version 2.4.1 from 2010-06-29.

Automatic conversion script
Id: cif_fix_values 1646 2011-03-28 12:23:43Z adriana 
;
_cod_database_code 4314072

loop_
_symmetry_equiv_pos_as_xyz
'x, y, z'
'-x, -y, -z'

loop_
_atom_site_label
_atom_site_type_symbol
_atom_site_fract_x
_atom_site_fract_y
_atom_site_fract_z
_atom_site_U_iso_or_equiv
_atom_site_adp_type
_atom_site_occupancy
_atom_site_symmetry_multiplicity
_atom_site_calc_flag
_atom_site_refinement_flags
_atom_site_disorder_assembly
_atom_site_disorder_group
Tl Tl 0.434345(14) 0.402288(11) 0.209462(7) 0.01617(5) Uani 1 1 d . . .
P1 P 0.58536(10) 0.29645(7) 0.34568(5) 0.01331(16) Uani 1 1 d . . .
P2 P 0.74317(10) 0.31406(7) 0.14527(5) 0.01355(16) Uani 1 1 d . . .
P3 P 0.44632(10) 0.10537(8) 0.22625(5) 0.01445(16) Uani 1 1 d . . .
B B 0.7606(4) 0.0604(3) 0.2691(2) 0.0124(7) Uani 1 1 d . . .
C1 C 0.8821(4) -0.0793(3) 0.28762(19) 0.0137(6) Uani 1 1 d . . .
C2 C 0.9615(4) -0.1438(3) 0.2248(2) 0.0184(7) Uani 1 1 d . . .
H2 H 0.9495 -0.1005 0.1727 0.022 Uiso 1 1 calc R . .
C3 C 1.0574(4) -0.2697(3) 0.2367(2) 0.0202(7) Uani 1 1 d . . .
H3 H 1.1100 -0.3096 0.1930 0.024 Uiso 1 1 calc R . .
C4 C 1.0755(4) -0.3354(3) 0.3113(2) 0.0222(8) Uani 1 1 d . . .
H4 H 1.1395 -0.4213 0.3194 0.027 Uiso 1 1 calc R . .
C5 C 0.9999(4) -0.2760(3) 0.3751(2) 0.0200(7) Uani 1 1 d . . .
H5 H 1.0122 -0.3206 0.4269 0.024 Uiso 1 1 calc R . .
C6 C 0.9049(4) -0.1492(3) 0.36229(19) 0.0164(7) Uani 1 1 d . . .
H6 H 0.8541 -0.1095 0.4064 0.020 Uiso 1 1 calc R . .
C7 C 0.6924(4) 0.1220(3) 0.35206(18) 0.0131(6) Uani 1 1 d . . .
H7A H 0.7772 0.1202 0.3804 0.016 Uiso 1 1 calc R . .
H7B H 0.6278 0.0569 0.3849 0.016 Uiso 1 1 calc R . .
C8 C 0.8523(4) 0.1768(3) 0.20508(18) 0.0141(6) Uani 1 1 d . . .
H8A H 0.9272 0.1255 0.1693 0.017 Uiso 1 1 calc R . .
H8B H 0.9076 0.2208 0.2350 0.017 Uiso 1 1 calc R . .
C9 C 0.6311(4) 0.0038(3) 0.23197(19) 0.0143(6) Uani 1 1 d . . .
H9A H 0.6161 -0.0882 0.2629 0.017 Uiso 1 1 calc R . .
H9B H 0.6743 -0.0114 0.1781 0.017 Uiso 1 1 calc R . .
C10 C 0.3291(4) 0.4127(4) 0.4350(2) 0.0249(8) Uani 1 1 d . . .
H10A H 0.2689 0.3688 0.4086 0.037 Uiso 1 1 calc R . .
H10B H 0.3478 0.5022 0.4036 0.037 Uiso 1 1 calc R . .
H10C H 0.2754 0.4270 0.4867 0.037 Uiso 1 1 calc R . .
C11 C 0.4777(4) 0.3191(3) 0.44466(18) 0.0172(7) Uani 1 1 d . . .
H11 H 0.5371 0.3679 0.4705 0.021 Uiso 1 1 calc R . .
C12 C 0.4507(5) 0.1840(3) 0.4995(2) 0.0241(8) Uani 1 1 d . . .
H12A H 0.4029 0.2046 0.5512 0.036 Uiso 1 1 calc R . .
H12B H 0.5461 0.1239 0.5047 0.036 Uiso 1 1 calc R . .
H12C H 0.3856 0.1371 0.4780 0.036 Uiso 1 1 calc R . .
C13 C 0.6471(4) 0.5652(3) 0.3391(2) 0.0226(8) Uani 1 1 d . . .
H13A H 0.5929 0.5719 0.3917 0.034 Uiso 1 1 calc R . .
H13B H 0.5769 0.5905 0.3008 0.034 Uiso 1 1 calc R . .
H13C H 0.7218 0.6283 0.3264 0.034 Uiso 1 1 calc R . .
C14 C 0.7251(4) 0.4156(3) 0.3368(2) 0.0186(7) Uani 1 1 d . . .
H14 H 0.7846 0.4154 0.2836 0.022 Uiso 1 1 calc R . .
C15 C 0.8361(4) 0.3723(3) 0.3954(2) 0.0229(8) Uani 1 1 d . . .
H15A H 0.9031 0.4419 0.3877 0.034 Uiso 1 1 calc R . .
H15B H 0.8946 0.2825 0.3875 0.034 Uiso 1 1 calc R . .
H15C H 0.7821 0.3647 0.4489 0.034 Uiso 1 1 calc R . .
C16 C 0.7652(5) 0.5986(3) 0.1125(2) 0.0310(9) Uani 1 1 d . . .
H16A H 0.7364 0.6049 0.1682 0.047 Uiso 1 1 calc R . .
H16B H 0.6755 0.6088 0.0876 0.047 Uiso 1 1 calc R . .
H16C H 0.8240 0.6725 0.0872 0.047 Uiso 1 1 calc R . .
C17 C 0.8593(4) 0.4569(3) 0.10391(19) 0.0185(7) Uani 1 1 d . . .
H17 H 0.8860 0.4550 0.0464 0.022 Uiso 1 1 calc R . .
C18 C 1.0051(4) 0.4399(3) 0.1368(2) 0.0250(8) Uani 1 1 d . . .
H18A H 1.0635 0.5122 0.1084 0.038 Uiso 1 1 calc R . .
H18B H 1.0619 0.3486 0.1308 0.038 Uiso 1 1 calc R . .
H18C H 0.9840 0.4480 0.1925 0.038 Uiso 1 1 calc R . .
C19 C 0.8864(5) 0.1862(4) 0.0133(2) 0.0276(8) Uani 1 1 d . . .
H19A H 0.8716 0.1550 -0.0342 0.041 Uiso 1 1 calc R . .
H19B H 0.9345 0.1081 0.0479 0.041 Uiso 1 1 calc R . .
H19C H 0.9498 0.2594 -0.0011 0.041 Uiso 1 1 calc R . .
C20 C 0.7363(4) 0.2425(3) 0.05556(19) 0.0186(7) Uani 1 1 d . . .
H20 H 0.6779 0.1632 0.0724 0.022 Uiso 1 1 calc R . .
C21 C 0.6479(4) 0.3519(3) 0.0002(2) 0.0227(7) Uani 1 1 d . . .
H21A H 0.6995 0.4333 -0.0161 0.034 Uiso 1 1 calc R . .
H21B H 0.5479 0.3791 0.0274 0.034 Uiso 1 1 calc R . .
H21C H 0.6398 0.3134 -0.0460 0.034 Uiso 1 1 calc R . .
C22 C 0.4154(5) -0.1109(4) 0.1449(2) 0.0311(9) Uani 1 1 d . . .
H22A H 0.3512 -0.1433 0.1151 0.047 Uiso 1 1 calc R . .
H22B H 0.4194 -0.1719 0.1956 0.047 Uiso 1 1 calc R . .
H22C H 0.5161 -0.1123 0.1155 0.047 Uiso 1 1 calc R . .
C23 C 0.3517(4) 0.0374(3) 0.1582(2) 0.0209(7) Uani 1 1 d . . .
H23 H 0.2456 0.0359 0.1830 0.025 Uiso 1 1 calc R . .
C24 C 0.3483(5) 0.1324(4) 0.0793(2) 0.0305(9) Uani 1 1 d . . .
H24A H 0.4501 0.1325 0.0514 0.046 Uiso 1 1 calc R . .
H24B H 0.3053 0.2268 0.0876 0.046 Uiso 1 1 calc R . .
H24C H 0.2873 0.0992 0.0481 0.046 Uiso 1 1 calc R . .
C25 C 0.1839(4) 0.1404(3) 0.3323(2) 0.0256(8) Uani 1 1 d . . .
H25A H 0.1199 0.1151 0.2996 0.038 Uiso 1 1 calc R . .
H25B H 0.1951 0.2384 0.3160 0.038 Uiso 1 1 calc R . .
H25C H 0.1385 0.1247 0.3873 0.038 Uiso 1 1 calc R . .
C26 C 0.3377(4) 0.0511(3) 0.32278(19) 0.0180(7) Uani 1 1 d . . .
H26 H 0.3930 0.0695 0.3632 0.022 Uiso 1 1 calc R . .
C27 C 0.3185(4) -0.1022(3) 0.3433(2) 0.0263(8) Uani 1 1 d . . .
H27A H 0.2677 -0.1215 0.3971 0.040 Uiso 1 1 calc R . .
H27B H 0.4166 -0.1596 0.3387 0.040 Uiso 1 1 calc R . .
H27C H 0.2588 -0.1237 0.3071 0.040 Uiso 1 1 calc R . .

loop_
_atom_site_aniso_label
_atom_site_aniso_U_11
_atom_site_aniso_U_22
_atom_site_aniso_U_33
_atom_site_aniso_U_23
_atom_site_aniso_U_13
_atom_site_aniso_U_12
Tl 0.01624(8) 0.01352(6) 0.01717(7) -0.00271(4) -0.00222(5) 0.00216(4)
P1 0.0150(4) 0.0109(3) 0.0135(4) -0.0028(3) -0.0004(3) -0.0009(3)
P2 0.0139(4) 0.0116(3) 0.0143(4) -0.0020(3) -0.0007(3) -0.0012(3)
P3 0.0123(4) 0.0150(3) 0.0167(4) -0.0043(3) -0.0026(3) -0.0014(3)
B 0.0110(18) 0.0134(14) 0.0123(16) -0.0033(12) 0.0002(13) -0.0011(13)
C1 0.0096(16) 0.0120(13) 0.0204(16) -0.0027(11) -0.0033(12) -0.0035(11)
C2 0.0190(18) 0.0155(13) 0.0206(17) -0.0031(12) -0.0039(14) -0.0009(12)
C3 0.0166(18) 0.0161(14) 0.0287(19) -0.0103(13) -0.0007(14) 0.0002(13)
C4 0.0145(18) 0.0125(14) 0.038(2) -0.0039(13) -0.0033(15) 0.0006(12)
C5 0.0167(18) 0.0162(14) 0.0264(18) 0.0043(13) -0.0074(14) -0.0044(13)
C6 0.0135(17) 0.0131(13) 0.0226(17) -0.0036(12) -0.0005(13) -0.0034(12)
C7 0.0131(16) 0.0122(13) 0.0137(15) -0.0019(11) -0.0021(12) -0.0006(11)
C8 0.0154(17) 0.0128(13) 0.0143(15) -0.0032(11) -0.0020(13) -0.0013(12)
C9 0.0124(17) 0.0123(13) 0.0179(16) -0.0021(11) -0.0007(12) -0.0025(11)
C10 0.020(2) 0.0299(17) 0.0236(18) -0.0102(14) -0.0022(15) 0.0051(14)
C11 0.0194(18) 0.0176(14) 0.0145(15) -0.0052(12) 0.0005(13) -0.0022(12)
C12 0.034(2) 0.0198(15) 0.0171(17) -0.0035(13) 0.0033(15) -0.0053(14)
C13 0.030(2) 0.0128(14) 0.0257(18) -0.0043(13) -0.0033(15) -0.0038(13)
C14 0.0222(19) 0.0121(13) 0.0218(17) -0.0052(12) 0.0003(14) -0.0041(12)
C15 0.0174(19) 0.0179(15) 0.035(2) -0.0078(14) -0.0034(15) -0.0025(13)
C16 0.034(2) 0.0151(15) 0.040(2) 0.0034(14) 0.0012(18) -0.0059(15)
C17 0.0208(19) 0.0145(14) 0.0190(17) -0.0002(12) 0.0009(14) -0.0057(12)
C18 0.024(2) 0.0221(16) 0.0285(19) -0.0011(14) 0.0000(16) -0.0089(14)
C19 0.033(2) 0.0258(17) 0.0202(18) -0.0060(14) -0.0014(16) 0.0056(15)
C20 0.025(2) 0.0168(14) 0.0149(16) -0.0042(12) -0.0066(14) -0.0013(13)
C21 0.027(2) 0.0225(16) 0.0193(17) -0.0040(13) -0.0085(15) 0.0009(14)
C22 0.029(2) 0.0340(19) 0.038(2) -0.0196(17) -0.0069(18) -0.0082(16)
C23 0.0182(19) 0.0243(16) 0.0234(18) -0.0086(13) -0.0058(14) -0.0040(13)
C24 0.029(2) 0.041(2) 0.0234(19) -0.0093(16) -0.0078(17) -0.0039(17)
C25 0.0159(19) 0.0310(17) 0.029(2) -0.0086(15) 0.0027(15) -0.0033(14)
C26 0.0139(18) 0.0229(15) 0.0189(16) -0.0053(13) -0.0002(13) -0.0076(13)
C27 0.024(2) 0.0243(16) 0.029(2) -0.0014(14) 0.0008(16) -0.0079(15)

loop_
_atom_type_symbol
_atom_type_description
_atom_type_scat_dispersion_real
_atom_type_scat_dispersion_imag
_atom_type_scat_source
C C 0.0033 0.0016 'International Tables Vol C Tables 4.2.6.8 and 6.1.1.4'
H H 0.0000 0.0000 'International Tables Vol C Tables 4.2.6.8 and 6.1.1.4'
B B 0.0013 0.0007 'International Tables Vol C Tables 4.2.6.8 and 6.1.1.4'
P P 0.1023 0.0942 'International Tables Vol C Tables 4.2.6.8 and 6.1.1.4'
Tl Tl -2.8358 9.6688 'International Tables Vol C Tables 4.2.6.8 and 6.1.1.4'

loop_
_geom_angle_atom_site_label_1
_geom_angle_atom_site_label_2
_geom_angle_atom_site_label_3
_geom_angle
_geom_angle_site_symmetry_1
_geom_angle_site_symmetry_3
_geom_angle_publ_flag
P3 Tl P1 76.60(2) . . ?
P3 Tl P2 77.72(2) . . ?
P1 Tl P2 75.25(2) . . ?
C7 P1 C14 105.54(15) . . ?
C7 P1 C11 109.11(14) . . ?
C14 P1 C11 100.53(14) . . ?
C7 P1 Tl 117.78(10) . . ?
C14 P1 Tl 103.61(11) . . ?
C11 P1 Tl 117.77(11) . . ?
C8 P2 C20 104.88(14) . . ?
C8 P2 C17 108.63(15) . . ?
C20 P2 C17 101.26(15) . . ?
C8 P2 Tl 117.69(10) . . ?
C20 P2 Tl 106.48(12) . . ?
C17 P2 Tl 115.93(10) . . ?
C9 P3 C26 104.21(15) . . ?
C9 P3 C23 108.90(15) . . ?
C26 P3 C23 102.21(15) . . ?
C9 P3 Tl 115.53(9) . . ?
C26 P3 Tl 106.11(10) . . ?
C23 P3 Tl 118.00(11) . . ?
C1 B C7 109.4(3) . . ?
C1 B C9 103.4(2) . . ?
C7 B C9 112.5(3) . . ?
C1 B C8 107.0(2) . . ?
C7 B C8 110.4(2) . . ?
C9 B C8 113.7(3) . . ?
C6 C1 C2 115.6(3) . . ?
C6 C1 B 125.0(3) . . ?
C2 C1 B 119.2(3) . . ?
C3 C2 C1 122.2(3) . . ?
C3 C2 H2 118.9 . . ?
C1 C2 H2 118.9 . . ?
C4 C3 C2 120.1(3) . . ?
C4 C3 H3 119.9 . . ?
C2 C3 H3 119.9 . . ?
C3 C4 C5 119.8(3) . . ?
C3 C4 H4 120.1 . . ?
C5 C4 H4 120.1 . . ?
C4 C5 C6 119.5(3) . . ?
C4 C5 H5 120.3 . . ?
C6 C5 H5 120.3 . . ?
C1 C6 C5 122.8(3) . . ?
C1 C6 H6 118.6 . . ?
C5 C6 H6 118.6 . . ?
B C7 P1 118.4(2) . . ?
B C7 H7A 107.7 . . ?
P1 C7 H7A 107.7 . . ?
B C7 H7B 107.7 . . ?
P1 C7 H7B 107.7 . . ?
H7A C7 H7B 107.1 . . ?
B C8 P2 117.8(2) . . ?
B C8 H8A 107.8 . . ?
P2 C8 H8A 107.8 . . ?
B C8 H8B 107.8 . . ?
P2 C8 H8B 107.8 . . ?
H8A C8 H8B 107.2 . . ?
B C9 P3 120.99(19) . . ?
B C9 H9A 107.1 . . ?
P3 C9 H9A 107.1 . . ?
B C9 H9B 107.1 . . ?
P3 C9 H9B 107.1 . . ?
H9A C9 H9B 106.8 . . ?
C11 C10 H10A 109.5 . . ?
C11 C10 H10B 109.5 . . ?
H10A C10 H10B 109.5 . . ?
C11 C10 H10C 109.5 . . ?
H10A C10 H10C 109.5 . . ?
H10B C10 H10C 109.5 . . ?
C12 C11 C10 109.9(3) . . ?
C12 C11 P1 114.8(2) . . ?
C10 C11 P1 109.9(2) . . ?
C12 C11 H11 107.3 . . ?
C10 C11 H11 107.3 . . ?
P1 C11 H11 107.3 . . ?
C11 C12 H12A 109.5 . . ?
C11 C12 H12B 109.5 . . ?
H12A C12 H12B 109.5 . . ?
C11 C12 H12C 109.5 . . ?
H12A C12 H12C 109.5 . . ?
H12B C12 H12C 109.5 . . ?
C14 C13 H13A 109.5 . . ?
C14 C13 H13B 109.5 . . ?
H13A C13 H13B 109.5 . . ?
C14 C13 H13C 109.5 . . ?
H13A C13 H13C 109.5 . . ?
H13B C13 H13C 109.5 . . ?
C15 C14 C13 111.1(3) . . ?
C15 C14 P1 115.0(2) . . ?
C13 C14 P1 110.6(2) . . ?
C15 C14 H14 106.5 . . ?
C13 C14 H14 106.5 . . ?
P1 C14 H14 106.5 . . ?
C14 C15 H15A 109.5 . . ?
C14 C15 H15B 109.5 . . ?
H15A C15 H15B 109.5 . . ?
C14 C15 H15C 109.5 . . ?
H15A C15 H15C 109.5 . . ?
H15B C15 H15C 109.5 . . ?
C17 C16 H16A 109.5 . . ?
C17 C16 H16B 109.5 . . ?
H16A C16 H16B 109.5 . . ?
C17 C16 H16C 109.5 . . ?
H16A C16 H16C 109.5 . . ?
H16B C16 H16C 109.5 . . ?
C18 C17 C16 111.5(3) . . ?
C18 C17 P2 114.6(2) . . ?
C16 C17 P2 110.0(2) . . ?
C18 C17 H17 106.7 . . ?
C16 C17 H17 106.7 . . ?
P2 C17 H17 106.7 . . ?
C17 C18 H18A 109.5 . . ?
C17 C18 H18B 109.5 . . ?
H18A C18 H18B 109.5 . . ?
C17 C18 H18C 109.5 . . ?
H18A C18 H18C 109.5 . . ?
H18B C18 H18C 109.5 . . ?
C20 C19 H19A 109.5 . . ?
C20 C19 H19B 109.5 . . ?
H19A C19 H19B 109.5 . . ?
C20 C19 H19C 109.5 . . ?
H19A C19 H19C 109.5 . . ?
H19B C19 H19C 109.5 . . ?
C19 C20 C21 111.3(3) . . ?
C19 C20 P2 115.5(3) . . ?
C21 C20 P2 109.0(2) . . ?
C19 C20 H20 106.9 . . ?
C21 C20 H20 106.9 . . ?
P2 C20 H20 106.9 . . ?
C20 C21 H21A 109.5 . . ?
C20 C21 H21B 109.5 . . ?
H21A C21 H21B 109.5 . . ?
C20 C21 H21C 109.5 . . ?
H21A C21 H21C 109.5 . . ?
H21B C21 H21C 109.5 . . ?
C23 C22 H22A 109.5 . . ?
C23 C22 H22B 109.5 . . ?
H22A C22 H22B 109.5 . . ?
C23 C22 H22C 109.5 . . ?
H22A C22 H22C 109.5 . . ?
H22B C22 H22C 109.5 . . ?
C24 C23 C22 109.3(3) . . ?
C24 C23 P3 112.3(2) . . ?
C22 C23 P3 114.7(3) . . ?
C24 C23 H23 106.7 . . ?
C22 C23 H23 106.7 . . ?
P3 C23 H23 106.7 . . ?
C23 C24 H24A 109.5 . . ?
C23 C24 H24B 109.5 . . ?
H24A C24 H24B 109.5 . . ?
C23 C24 H24C 109.5 . . ?
H24A C24 H24C 109.5 . . ?
H24B C24 H24C 109.5 . . ?
C26 C25 H25A 109.5 . . ?
C26 C25 H25B 109.5 . . ?
H25A C25 H25B 109.5 . . ?
C26 C25 H25C 109.5 . . ?
H25A C25 H25C 109.5 . . ?
H25B C25 H25C 109.5 . . ?
C27 C26 C25 109.2(3) . . ?
C27 C26 P3 116.2(2) . . ?
C25 C26 P3 111.2(2) . . ?
C27 C26 H26 106.6 . . ?
C25 C26 H26 106.6 . . ?
P3 C26 H26 106.6 . . ?
C26 C27 H27A 109.5 . . ?
C26 C27 H27B 109.5 . . ?
H27A C27 H27B 109.5 . . ?
C26 C27 H27C 109.5 . . ?
H27A C27 H27C 109.5 . . ?
H27B C27 H27C 109.5 . . ?

loop_
_geom_bond_atom_site_label_1
_geom_bond_atom_site_label_2
_geom_bond_distance
_geom_bond_site_symmetry_2
_geom_bond_publ_flag
Tl P3 2.8936(8) . ?
Tl P1 2.9018(9) . ?
Tl P2 2.9206(9) . ?
P1 C7 1.832(3) . ?
P1 C14 1.863(3) . ?
P1 C11 1.880(3) . ?
P2 C8 1.819(3) . ?
P2 C20 1.862(3) . ?
P2 C17 1.886(3) . ?
P3 C9 1.828(3) . ?
P3 C26 1.851(3) . ?
P3 C23 1.872(3) . ?
B C1 1.641(5) . ?
B C7 1.668(4) . ?
B C9 1.672(5) . ?
B C8 1.684(4) . ?
C1 C6 1.394(5) . ?
C1 C2 1.412(4) . ?
C2 C3 1.403(4) . ?
C2 H2 0.9500 . ?
C3 C4 1.372(5) . ?
C3 H3 0.9500 . ?
C4 C5 1.389(5) . ?
C4 H4 0.9500 . ?
C5 C6 1.406(4) . ?
C5 H5 0.9500 . ?
C6 H6 0.9500 . ?
C7 H7A 0.9900 . ?
C7 H7B 0.9900 . ?
C8 H8A 0.9900 . ?
C8 H8B 0.9900 . ?
C9 H9A 0.9900 . ?
C9 H9B 0.9900 . ?
C10 C11 1.530(5) . ?
C10 H10A 0.9800 . ?
C10 H10B 0.9800 . ?
C10 H10C 0.9800 . ?
C11 C12 1.528(4) . ?
C11 H11 1.0000 . ?
C12 H12A 0.9800 . ?
C12 H12B 0.9800 . ?
C12 H12C 0.9800 . ?
C13 C14 1.538(4) . ?
C13 H13A 0.9800 . ?
C13 H13B 0.9800 . ?
C13 H13C 0.9800 . ?
C14 C15 1.524(5) . ?
C14 H14 1.0000 . ?
C15 H15A 0.9800 . ?
C15 H15B 0.9800 . ?
C15 H15C 0.9800 . ?
C16 C17 1.538(5) . ?
C16 H16A 0.9800 . ?
C16 H16B 0.9800 . ?
C16 H16C 0.9800 . ?
C17 C18 1.520(5) . ?
C17 H17 1.0000 . ?
C18 H18A 0.9800 . ?
C18 H18B 0.9800 . ?
C18 H18C 0.9800 . ?
C19 C20 1.520(5) . ?
C19 H19A 0.9800 . ?
C19 H19B 0.9800 . ?
C19 H19C 0.9800 . ?
C20 C21 1.532(5) . ?
C20 H20 1.0000 . ?
C21 H21A 0.9800 . ?
C21 H21B 0.9800 . ?
C21 H21C 0.9800 . ?
C22 C23 1.535(5) . ?
C22 H22A 0.9800 . ?
C22 H22B 0.9800 . ?
C22 H22C 0.9800 . ?
C23 C24 1.524(5) . ?
C23 H23 1.0000 . ?
C24 H24A 0.9800 . ?
C24 H24B 0.9800 . ?
C24 H24C 0.9800 . ?
C25 C26 1.535(5) . ?
C25 H25A 0.9800 . ?
C25 H25B 0.9800 . ?
C25 H25C 0.9800 . ?
C26 C27 1.532(4) . ?
C26 H26 1.0000 . ?
C27 H27A 0.9800 . ?
C27 H27B 0.9800 . ?
C27 H27C 0.9800 . ?
